data_4329717
loop_
_publ_author_name
'Yi-Juan Li'
'Camille Latouche'
'Samia Kahlal'
'Jian-Hong Liao'
'Rajendra Singh Dhayal'
'Jean-Yves Saillard'
'C. W. Liu'

_publ_section_title
;
 A \m9-Iodide in a Tricapped Trigonal-Prismatic Geometry
;
_journal_name_full 'Inorganic Chemistry'
_journal_page_first 7439
_journal_page_last 7441
_journal_paper_doi 10.1021/ic3007475
_journal_volume 51
_journal_year 2012
_chemical_formula_sum 'C37.5 H87 Ag11 F6 I4 O12.5 P7 Se12'
_chemical_formula_weight 3710.55
_chemical_name_systematic
; 
 ? 
;
_space_group_IT_number 57
_symmetry_cell_setting orthorhombic
_symmetry_space_group_name_Hall '-P 2c 2b'
_symmetry_space_group_name_H-M 'P b c m'
_atom_sites_solution_hydrogens geom
_atom_sites_solution_primary direct
_atom_sites_solution_secondary difmap
_audit_creation_method SHELXL-97
_cell_angle_alpha 90.00
_cell_angle_beta 90.00
_cell_angle_gamma 90.00
_cell_formula_units_Z 4
_cell_length_a 13.3742(17)
_cell_length_b 21.242(3)
_cell_length_c 33.657(6)
_cell_measurement_reflns_used 2218
_cell_measurement_temperature 296(2)
_cell_measurement_theta_max 19.66
_cell_measurement_theta_min 2.52
_cell_volume 9562(2)
_computing_cell_refinement 'Bruker SAINT'
_computing_data_collection 'Bruker APEX2'
_computing_data_reduction 'Bruker SAINT'
_computing_molecular_graphics 'Bruker SHELXTL'
_computing_publication_material 'Bruker SHELXTL'
_computing_structure_refinement 'SHELXL-97 (Sheldrick, 1997)'
_computing_structure_solution 'SHELXS-97 (Sheldrick, 1990)'
_diffrn_ambient_temperature 296(2)
_diffrn_measured_fraction_theta_full 0.988
_diffrn_measured_fraction_theta_max 0.988
_diffrn_measurement_device_type 'Bruker APEX-II CCD'
_diffrn_measurement_method '\f and \w scans'
_diffrn_radiation_monochromator graphite
_diffrn_radiation_source 'fine-focus sealed tube'
_diffrn_radiation_type MoK\a
_diffrn_radiation_wavelength 0.71073
_diffrn_reflns_av_R_equivalents 0.1053
_diffrn_reflns_av_sigmaI/netI 0.0959
_diffrn_reflns_limit_h_max 15
_diffrn_reflns_limit_h_min -10
_diffrn_reflns_limit_k_max 17
_diffrn_reflns_limit_k_min -25
_diffrn_reflns_limit_l_max 40
_diffrn_reflns_limit_l_min -37
_diffrn_reflns_number 29967
_diffrn_reflns_theta_full 25.00
_diffrn_reflns_theta_max 25.00
_diffrn_reflns_theta_min 1.21
_diffrn_standards_number 0
_exptl_absorpt_coefficient_mu 8.227
_exptl_absorpt_correction_T_max 0.5774
_exptl_absorpt_correction_T_min 0.3921
_exptl_absorpt_correction_type multi-scan
_exptl_absorpt_process_details SADABS
_exptl_crystal_colour yellow
_exptl_crystal_density_diffrn 2.578
_exptl_crystal_description prism
_exptl_crystal_F_000 6832
_exptl_crystal_size_max 0.14
_exptl_crystal_size_mid 0.10
_exptl_crystal_size_min 0.08
_refine_diff_density_max 1.827
_refine_diff_density_min -1.971
_refine_diff_density_rms 0.743
_refine_ls_extinction_method none
_refine_ls_goodness_of_fit_ref 0.998
_refine_ls_hydrogen_treatment constr
_refine_ls_matrix_type full
_refine_ls_number_parameters 398
_refine_ls_number_reflns 8465
_refine_ls_number_restraints 1
_refine_ls_restrained_S_all 0.998
_refine_ls_R_factor_all 0.1523
_refine_ls_R_factor_gt 0.0562
_refine_ls_shift/su_max 0.000
_refine_ls_shift/su_mean 0.000
_refine_ls_structure_factor_coef Fsqd
_refine_ls_weighting_details 'calc w=1/[\s^2^(Fo^2^)+(0.0964P)^2^+0.0000P] where P=(Fo^2^+2Fc^2^)/3'
_refine_ls_weighting_scheme calc
_refine_ls_wR_factor_gt 0.1418
_refine_ls_wR_factor_ref 0.2060
_reflns_number_gt 3942
_reflns_number_total 8465
_reflns_threshold_expression >2sigma(I)
_cod_data_source_file ic3007475_si_001_2.cif
_cod_data_source_block 2
_cod_original_formula_sum 'C37.50 H87 Ag11 F6 I4 O12.50 P7 Se12'
_cod_database_code 4329717

loop_
_symmetry_equiv_pos_as_xyz
'x, y, z'
'-x, -y, z+1/2'
'-x, y+1/2, -z+1/2'
'x, -y+1/2, -z'
'-x, -y, -z'
'x, y, -z-1/2'
'x, -y-1/2, z-1/2'
'-x, y-1/2, z'

loop_
_atom_site_label
_atom_site_type_symbol
_atom_site_fract_x
_atom_site_fract_y
_atom_site_fract_z
_atom_site_U_iso_or_equiv
_atom_site_adp_type
_atom_site_occupancy
_atom_site_symmetry_multiplicity
_atom_site_calc_flag
_atom_site_refinement_flags
_atom_site_disorder_assembly
_atom_site_disorder_group
I1 I 0.11811(12) 0.36649(7) 0.2500 0.0683(5) Uani 1 2 d S . .
I2 I -0.17212(13) 0.26149(7) 0.2500 0.0649(5) Uani 1 2 d S . .
I3 I 0.09120(13) 0.58073(7) 0.2500 0.0730(5) Uani 1 2 d S . .
I4 I 0.40919(13) 0.26053(8) 0.2500 0.0754(5) Uani 1 2 d S . .
Ag1 Ag 0.24544(16) 0.49535(10) 0.2500 0.0788(6) Uani 1 2 d S . .
Ag2 Ag 0.0621(16) 0.4791(11) 0.1979(7) 0.113(5) Uani 0.50 1 d P . 1
Ag2' Ag 0.0433(15) 0.4899(10) 0.1923(7) 0.110(5) Uani 0.50 1 d P . 2
Ag3 Ag 0.31135(14) 0.34027(8) 0.19635(6) 0.1003(6) Uani 1 1 d . . .
Ag4 Ag 0.11180(11) 0.36223(7) 0.13986(6) 0.0846(5) Uani 1 1 d . . .
Ag5 Ag -0.00432(13) 0.27395(9) 0.19961(6) 0.1012(6) Uani 1 1 d . . .
Ag6 Ag -0.12354(17) 0.38787(9) 0.2500 0.0774(6) Uani 1 2 d S . .
Ag7 Ag 0.21139(17) 0.22147(11) 0.2500 0.0847(7) Uani 1 2 d S . .
Se1 Se 0.14215(14) 0.48188(9) 0.12747(7) 0.0742(6) Uani 1 1 d . . .
Se2 Se 0.36726(13) 0.45855(8) 0.19296(6) 0.0630(5) Uani 1 1 d . . .
Se3 Se 0.26637(15) 0.29153(8) 0.12813(6) 0.0723(6) Uani 1 1 d . . .
Se4 Se 0.11291(13) 0.17642(8) 0.18919(6) 0.0625(5) Uani 1 1 d . . .
Se5 Se -0.06755(14) 0.31844(8) 0.13130(6) 0.0693(5) Uani 1 1 d . . .
Se6 Se -0.13634(13) 0.46448(8) 0.18908(6) 0.0627(5) Uani 1 1 d . . .
P1 P 0.3017(3) 0.4929(2) 0.13869(15) 0.0602(12) Uani 1 1 d . . .
P2 P 0.2198(3) 0.1965(2) 0.14126(15) 0.0603(12) Uani 1 1 d . . .
P3 P -0.1538(3) 0.4048(2) 0.13757(15) 0.0630(13) Uani 1 1 d . . .
P4 P 0.7865(16) 0.2500 0.0000 0.203(7) Uiso 1 2 d S . .
F1 F 0.826(3) 0.184(2) 0.0188(13) 0.42(2) Uiso 1 1 d . A .
F2 F 0.886(3) 0.226(2) -0.0269(14) 0.227(19) Uiso 0.50 1 d P A 1
F2' F 0.756(3) 0.2675(19) 0.0450(12) 0.196(15) Uiso 0.50 1 d P A 2
F3 F 0.692(3) 0.2026(19) -0.0005(15) 0.44(2) Uiso 1 1 d . A .
O1 O 0.3295(8) 0.5646(5) 0.1330(3) 0.066(3) Uani 1 1 d . . .
O2 O 0.3600(9) 0.4595(6) 0.1053(4) 0.083(4) Uani 1 1 d . . .
O3 O 0.3207(9) 0.1599(5) 0.1490(4) 0.073(3) Uani 1 1 d . . .
O4 O 0.1811(8) 0.1633(5) 0.1031(4) 0.069(3) Uani 1 1 d . . .
O5 O -0.2673(9) 0.3919(7) 0.1322(4) 0.093(4) Uani 1 1 d . . .
O6 O -0.1310(10) 0.4491(6) 0.1015(4) 0.083(4) Uani 1 1 d . . .
O7 O 0.342(5) 0.2500 0.0000 0.24(4) Uiso 0.50 2 d SPD . .
C1 C 0.2811(14) 0.6172(10) 0.1534(9) 0.110(9) Uani 1 1 d . . .
H1A H 0.2254 0.6013 0.1694 0.132 Uiso 1 1 calc R . .
C2 C 0.363(2) 0.6460(11) 0.1815(9) 0.159(13) Uani 1 1 d . . .
H2B H 0.3351 0.6811 0.1957 0.238 Uiso 1 1 calc R . .
H2C H 0.4188 0.6598 0.1660 0.238 Uiso 1 1 calc R . .
H2D H 0.3845 0.6145 0.2001 0.238 Uiso 1 1 calc R . .
C3 C 0.243(3) 0.6597(16) 0.1240(10) 0.190(15) Uiso 1 1 d . . .
H3A H 0.1952 0.6384 0.1078 0.285 Uiso 1 1 calc R . .
H3B H 0.2975 0.6744 0.1078 0.285 Uiso 1 1 calc R . .
H3C H 0.2121 0.6949 0.1369 0.285 Uiso 1 1 calc R . .
C4 C 0.3417(18) 0.4709(12) 0.0640(7) 0.108(8) Uani 1 1 d . . .
H4A H 0.2737 0.4801 0.0571 0.130 Uiso 1 1 d R . .
C5 C 0.385(4) 0.401(3) 0.042(2) 0.17(3) Uiso 0.50 1 d P . .
H5A H 0.3972 0.3582 0.0492 0.251 Uiso 0.50 1 calc PR . 2
H5B H 0.4166 0.4286 0.0611 0.251 Uiso 0.50 1 calc PR . 2
H5C H 0.4110 0.4095 0.0161 0.251 Uiso 0.50 1 calc PR . 2
C6 C 0.422(4) 0.526(2) 0.0488(14) 0.104(15) Uiso 0.50 1 d P . .
H6A H 0.4796 0.5534 0.0511 0.155 Uiso 0.50 1 calc PR . 2
H6B H 0.3780 0.5339 0.0707 0.155 Uiso 0.50 1 calc PR . 2
H6C H 0.3882 0.5351 0.0243 0.155 Uiso 0.50 1 calc PR . 2
C5' C 0.296(4) 0.411(2) 0.0423(15) 0.121(17) Uiso 0.50 1 d P . 2
H5'A H 0.2605 0.3718 0.0400 0.181 Uiso 0.50 1 calc PR . 2
H5'B H 0.2784 0.4376 0.0203 0.181 Uiso 0.50 1 calc PR . 2
H5'C H 0.2771 0.4314 0.0667 0.181 Uiso 0.50 1 calc PR . 2
C6' C 0.442(4) 0.486(2) 0.0490(16) 0.128(19) Uiso 0.50 1 d P . 2
H6'A H 0.5106 0.4835 0.0577 0.193 Uiso 0.50 1 calc PR . 2
H6'B H 0.4368 0.4686 0.0228 0.193 Uiso 0.50 1 calc PR . 2
H6'C H 0.4007 0.4622 0.0669 0.193 Uiso 0.50 1 calc PR . 2
C7 C 0.3213(15) 0.0903(8) 0.1548(6) 0.079(6) Uani 1 1 d . . .
H7A H 0.2532 0.0736 0.1528 0.095 Uiso 1 1 calc R . .
C8 C 0.3616(17) 0.0787(11) 0.1939(7) 0.112(8) Uani 1 1 d . . .
H8A H 0.3629 0.0342 0.1989 0.167 Uiso 1 1 calc R . .
H8B H 0.3203 0.0990 0.2135 0.167 Uiso 1 1 calc R . .
H8C H 0.4283 0.0952 0.1955 0.167 Uiso 1 1 calc R . .
C9 C 0.384(2) 0.0648(10) 0.1227(8) 0.140(11) Uani 1 1 d . . .
H9A H 0.3862 0.0198 0.1249 0.211 Uiso 1 1 calc R . .
H9B H 0.4500 0.0817 0.1248 0.211 Uiso 1 1 calc R . .
H9C H 0.3555 0.0762 0.0975 0.211 Uiso 1 1 calc R . .
C10 C 0.0814(15) 0.1768(9) 0.0835(6) 0.079(6) Uani 1 1 d . . .
H10A H 0.0441 0.2129 0.0939 0.095 Uiso 1 1 calc R B 1
C11 C 0.028(2) 0.1184(12) 0.0815(9) 0.161(13) Uani 1 1 d . . .
H11A H 0.0087 0.1057 0.1078 0.242 Uiso 1 1 calc R . .
H11B H 0.0695 0.0867 0.0698 0.242 Uiso 1 1 calc R . .
H11C H -0.0312 0.1239 0.0655 0.242 Uiso 1 1 calc R . .
C12 C 0.119(3) 0.182(2) 0.0382(15) 0.110(16) Uiso 0.50 1 d P . 1
H12A H 0.0627 0.1917 0.0213 0.165 Uiso 0.50 1 calc PR . 1
H12B H 0.1483 0.1432 0.0301 0.165 Uiso 0.50 1 calc PR . 1
H12C H 0.1673 0.2154 0.0361 0.165 Uiso 0.50 1 calc PR . 1
C12' C 0.090(4) 0.217(2) 0.0483(15) 0.112(17) Uiso 0.50 1 d P . 2
H12D H 0.0252 0.2242 0.0370 0.169 Uiso 0.50 1 calc PR . 2
H12E H 0.1327 0.1977 0.0291 0.169 Uiso 0.50 1 calc PR . 2
H12F H 0.1186 0.2572 0.0560 0.169 Uiso 0.50 1 calc PR . 2
C13 C -0.3282(19) 0.3434(10) 0.1507(9) 0.120(9) Uani 1 1 d . . .
H13A H -0.2868 0.3068 0.1572 0.143 Uiso 1 1 calc R . .
C14 C -0.402(2) 0.3266(16) 0.1193(11) 0.22(2) Uani 1 1 d . . .
H14A H -0.4466 0.2950 0.1292 0.324 Uiso 1 1 calc R . .
H14B H -0.3672 0.3106 0.0964 0.324 Uiso 1 1 calc R . .
H14C H -0.4394 0.3633 0.1119 0.324 Uiso 1 1 calc R . .
C15 C -0.375(2) 0.3682(13) 0.1866(8) 0.135(10) Uiso 1 1 d . . .
H15A H -0.4140 0.3357 0.1989 0.203 Uiso 1 1 calc R . .
H15B H -0.4172 0.4030 0.1798 0.203 Uiso 1 1 calc R . .
H15C H -0.3239 0.3821 0.2047 0.203 Uiso 1 1 calc R . .
C16 C -0.1409(17) 0.4261(11) 0.0611(6) 0.096(7) Uani 1 1 d . . .
H16A H -0.1585 0.3814 0.0620 0.115 Uiso 1 1 calc R . .
C17 C -0.225(2) 0.4617(15) 0.0411(8) 0.182(15) Uani 1 1 d . . .
H17A H -0.2325 0.4470 0.0143 0.274 Uiso 1 1 calc R . .
H17B H -0.2099 0.5059 0.0409 0.274 Uiso 1 1 calc R . .
H17C H -0.2862 0.4548 0.0554 0.274 Uiso 1 1 calc R . .
C18 C -0.0445(19) 0.4330(12) 0.0397(7) 0.134(10) Uani 1 1 d . . .
H18A H 0.0060 0.4087 0.0530 0.200 Uiso 1 1 calc R . .
H18B H -0.0252 0.4765 0.0395 0.200 Uiso 1 1 calc R . .
H18C H -0.0520 0.4183 0.0129 0.200 Uiso 1 1 calc R . .
C19 C 0.429(6) 0.2500 0.0000 0.11(2) Uiso 0.50 2 d SP . .
C20 C 0.482(4) 0.224(3) 0.0355(19) 0.21(3) Uiso 0.50 1 d PD . .
H20A H 0.5531 0.2267 0.0314 0.314 Uiso 0.50 1 calc PR . .
H20B H 0.4639 0.1805 0.0391 0.314 Uiso 0.50 1 calc PR . .
H20C H 0.4640 0.2474 0.0587 0.314 Uiso 0.50 1 calc PR . .

loop_
_atom_site_aniso_label
_atom_site_aniso_U_11
_atom_site_aniso_U_22
_atom_site_aniso_U_33
_atom_site_aniso_U_23
_atom_site_aniso_U_13
_atom_site_aniso_U_12
I1 0.0612(11) 0.0540(9) 0.0898(14) 0.000 0.000 -0.0001(8)
I2 0.0619(10) 0.0553(9) 0.0774(13) 0.000 0.000 -0.0040(8)
I3 0.0739(12) 0.0481(9) 0.0969(15) 0.000 0.000 0.0061(8)
I4 0.0676(12) 0.0639(10) 0.0947(15) 0.000 0.000 0.0062(9)
Ag1 0.0708(14) 0.0782(14) 0.0873(17) 0.000 0.000 0.0132(11)
Ag2 0.055(5) 0.167(11) 0.117(7) -0.057(8) -0.005(5) 0.006(5)
Ag2' 0.072(9) 0.120(5) 0.139(8) -0.030(4) -0.008(6) -0.020(7)
Ag3 0.1105(14) 0.0678(10) 0.1226(16) 0.0109(9) -0.0179(11) -0.0055(10)
Ag4 0.0693(10) 0.0625(9) 0.1219(15) 0.0058(9) 0.0050(9) 0.0010(8)
Ag5 0.0875(12) 0.1083(13) 0.1077(15) 0.0208(10) 0.0253(10) 0.0318(10)
Ag6 0.0952(16) 0.0604(12) 0.0767(15) 0.000 0.000 0.0003(11)
Ag7 0.0817(15) 0.0887(16) 0.0838(17) 0.000 0.000 -0.0049(12)
Se1 0.0632(12) 0.0609(11) 0.0983(16) 0.0154(10) -0.0102(11) 0.0000(9)
Se2 0.0531(11) 0.0577(10) 0.0782(14) 0.0043(9) 0.0013(9) -0.0001(9)
Se3 0.0739(13) 0.0519(10) 0.0912(15) 0.0089(10) 0.0195(11) 0.0020(9)
Se4 0.0630(11) 0.0557(10) 0.0687(13) 0.0019(9) 0.0126(9) -0.0025(9)
Se5 0.0668(12) 0.0563(10) 0.0846(15) -0.0082(9) -0.0066(10) 0.0027(9)
Se6 0.0616(11) 0.0546(10) 0.0719(13) -0.0002(9) -0.0010(9) 0.0118(9)
P1 0.057(3) 0.058(3) 0.066(3) 0.006(2) 0.006(2) 0.007(2)
P2 0.060(3) 0.052(3) 0.069(3) 0.000(2) 0.009(2) 0.003(2)
P3 0.045(3) 0.069(3) 0.074(4) 0.002(2) -0.006(2) 0.004(2)
O1 0.056(7) 0.055(7) 0.086(9) 0.016(6) 0.016(6) 0.003(6)
O2 0.088(10) 0.099(9) 0.061(9) -0.001(7) 0.000(7) -0.001(8)
O3 0.076(8) 0.051(7) 0.091(10) 0.004(6) 0.000(7) -0.001(6)
O4 0.058(7) 0.075(8) 0.073(9) -0.017(6) 0.008(6) 0.002(6)
O5 0.045(8) 0.107(10) 0.129(13) -0.013(9) -0.018(7) -0.014(8)
O6 0.113(11) 0.081(8) 0.055(9) 0.010(7) 0.008(7) 0.024(8)
C1 0.042(11) 0.069(13) 0.22(3) 0.028(16) 0.014(15) 0.003(11)
C2 0.16(3) 0.078(16) 0.24(4) -0.06(2) 0.06(3) -0.020(17)
C4 0.088(16) 0.15(2) 0.089(19) -0.007(16) 0.017(14) -0.022(16)
C7 0.079(14) 0.069(13) 0.091(17) 0.006(11) -0.010(12) -0.008(10)
C8 0.108(19) 0.096(16) 0.13(2) -0.011(15) -0.008(16) 0.028(14)
C9 0.22(3) 0.079(16) 0.13(2) -0.037(15) 0.03(2) 0.038(18)
C10 0.080(14) 0.073(13) 0.083(15) -0.006(11) -0.028(11) 0.024(11)
C11 0.17(3) 0.15(3) 0.16(3) 0.02(2) -0.05(2) -0.08(2)
C13 0.097(18) 0.060(13) 0.20(3) 0.000(15) -0.04(2) -0.022(13)
C14 0.12(2) 0.24(4) 0.30(5) -0.08(4) -0.03(3) -0.07(3)
C16 0.12(2) 0.102(16) 0.062(15) 0.001(12) -0.022(14) 0.022(15)
C17 0.21(3) 0.24(4) 0.10(2) 0.03(2) -0.01(2) 0.11(3)
C18 0.15(2) 0.16(2) 0.10(2) 0.024(17) 0.047(19) -0.01(2)

loop_
_atom_type_symbol
_atom_type_description
_atom_type_scat_dispersion_real
_atom_type_scat_dispersion_imag
_atom_type_scat_source
C C 0.0033 0.0016 'International Tables Vol C Tables 4.2.6.8 and 6.1.1.4'
H H 0.0000 0.0000 'International Tables Vol C Tables 4.2.6.8 and 6.1.1.4'
O O 0.0106 0.0060 'International Tables Vol C Tables 4.2.6.8 and 6.1.1.4'
F F 0.0171 0.0103 'International Tables Vol C Tables 4.2.6.8 and 6.1.1.4'
P P 0.1023 0.0942 'International Tables Vol C Tables 4.2.6.8 and 6.1.1.4'
Se Se -0.0929 2.2259 'International Tables Vol C Tables 4.2.6.8 and 6.1.1.4'
Ag Ag -0.8971 1.1015 'International Tables Vol C Tables 4.2.6.8 and 6.1.1.4'
I I -0.4742 1.8119 'International Tables Vol C Tables 4.2.6.8 and 6.1.1.4'

loop_
_geom_angle_atom_site_label_1
_geom_angle_atom_site_label_2
_geom_angle_atom_site_label_3
_geom_angle
_geom_angle_site_symmetry_1
_geom_angle_site_symmetry_3
Ag2 I1 Ag2 69.9(7) . 6_556
Ag2 I1 Ag5 93.1(4) . .
Ag2 I1 Ag5 133.4(4) 6_556 .
Ag2 I1 Ag5 133.4(4) . 6_556
Ag2 I1 Ag5 93.1(4) 6_556 6_556
Ag5 I1 Ag5 67.08(7) . 6_556
Ag2 I1 Ag3 131.1(4) . 6_556
Ag2 I1 Ag3 90.6(4) 6_556 6_556
Ag5 I1 Ag3 129.11(7) . 6_556
Ag5 I1 Ag3 90.43(5) 6_556 6_556
Ag2 I1 Ag3 90.6(4) . .
Ag2 I1 Ag3 131.1(4) 6_556 .
Ag5 I1 Ag3 90.43(5) . .
Ag5 I1 Ag3 129.11(7) 6_556 .
Ag3 I1 Ag3 68.67(7) 6_556 .
Ag2 I1 Ag1 57.7(4) . .
Ag2 I1 Ag1 57.7(4) 6_556 .
Ag5 I1 Ag1 145.65(4) . .
Ag5 I1 Ag1 145.65(4) 6_556 .
Ag3 I1 Ag1 73.82(5) 6_556 .
Ag3 I1 Ag1 73.82(5) . .
Ag2 I1 Ag6 69.4(4) . .
Ag2 I1 Ag6 69.4(4) 6_556 .
Ag5 I1 Ag6 63.95(5) . .
Ag5 I1 Ag6 63.95(5) 6_556 .
Ag3 I1 Ag6 145.45(4) 6_556 .
Ag3 I1 Ag6 145.45(4) . .
Ag1 I1 Ag6 113.89(7) . .
Ag6 I2 Ag5 73.87(6) . 6_556
Ag6 I2 Ag5 73.87(6) . .
Ag5 I2 Ag5 73.78(9) 6_556 .
Ag1 I3 Ag2 66.2(5) . .
Ag1 I3 Ag2 66.2(5) . 6_556
Ag2 I3 Ag2 77.2(10) . 6_556
Ag1 I3 Ag2' 73.6(5) . .
Ag2 I3 Ag2' 7.9(10) . .
Ag2 I3 Ag2' 82.63(16) 6_556 .
Ag1 I3 Ag2' 73.6(5) . 6_556
Ag2 I3 Ag2' 82.63(16) . 6_556
Ag2 I3 Ag2' 7.9(10) 6_556 6_556
Ag2' I3 Ag2' 87.4(10) . 6_556
Ag7 I4 Ag3 74.64(7) . .
Ag7 I4 Ag3 74.64(7) . 6_556
Ag3 I4 Ag3 80.31(9) . 6_556
Se2 Ag1 Se2 93.47(10) . 6_556
Se2 Ag1 I3 131.29(5) . .
Se2 Ag1 I3 131.29(5) 6_556 .
Se2 Ag1 Ag2 92.6(4) . .
Se2 Ag1 Ag2 152.4(5) 6_556 .
I3 Ag1 Ag2 57.9(4) . .
Se2 Ag1 Ag2 152.4(5) . 6_556
Se2 Ag1 Ag2 92.6(4) 6_556 6_556
I3 Ag1 Ag2 57.9(4) . 6_556
Ag2 Ag1 Ag2 70.6(8) . 6_556
Se2 Ag1 I1 94.28(7) . .
Se2 Ag1 I1 94.28(7) 6_556 .
I3 Ag1 I1 99.43(8) . .
Ag2 Ag1 I1 58.4(5) . .
Ag2 Ag1 I1 58.4(5) 6_556 .
Se2 Ag1 Ag2' 93.8(4) . .
Se2 Ag1 Ag2' 156.3(4) 6_556 .
I3 Ag1 Ag2' 54.1(4) . .
Ag2 Ag1 Ag2' 4.6(8) . .
Ag2 Ag1 Ag2' 71.12(11) 6_556 .
I1 Ag1 Ag2' 62.7(4) . .
Se2 Ag1 Ag2' 156.3(4) . 6_556
Se2 Ag1 Ag2' 93.8(4) 6_556 6_556
I3 Ag1 Ag2' 54.1(4) . 6_556
Ag2 Ag1 Ag2' 71.12(11) . 6_556
Ag2 Ag1 Ag2' 4.6(8) 6_556 6_556
I1 Ag1 Ag2' 62.7(4) . 6_556
Ag2' Ag1 Ag2' 71.3(8) . 6_556
Se1 Ag2 Se6 107.9(8) . .
Se1 Ag2 I3 119.6(8) . .
Se6 Ag2 I3 107.2(7) . .
Se1 Ag2 Ag1 101.0(6) . .
Se6 Ag2 Ag1 151.1(8) . .
I3 Ag2 Ag1 55.9(4) . .
Se1 Ag2 I1 116.0(8) . .
Se6 Ag2 I1 102.4(7) . .
I3 Ag2 I1 102.1(7) . .
Ag1 Ag2 I1 63.9(5) . .
Se1 Ag2 Ag4 51.8(3) . .
Se6 Ag2 Ag4 92.7(5) . .
I3 Ag2 Ag4 160.1(8) . .
Ag1 Ag2 Ag4 105.7(7) . .
I1 Ag2 Ag4 72.2(5) . .
Se6 Ag2' Se1 116.8(9) . .
Se6 Ag2' I3 113.8(8) . .
Se1 Ag2' I3 121.2(7) . .
Se6 Ag2' Ag1 145.6(9) . .
Se1 Ag2' Ag1 94.6(6) . .
I3 Ag2' Ag1 52.3(4) . .
Se6 Ag2' Ag4 93.7(5) . .
Se1 Ag2' Ag4 50.0(4) . .
I3 Ag2' Ag4 148.7(8) . .
Ag1 Ag2' Ag4 96.5(6) . .
Se3 Ag3 Se2 114.24(9) . .
Se3 Ag3 I4 116.01(8) . .
Se2 Ag3 I4 118.30(8) . .
Se3 Ag3 I1 112.46(8) . .
Se2 Ag3 I1 95.05(7) . .
I4 Ag3 I1 96.82(7) . .
Se3 Ag3 Ag4 50.19(6) . .
Se2 Ag3 Ag4 94.00(7) . .
I4 Ag3 Ag4 146.35(8) . .
I1 Ag3 Ag4 69.42(5) . .
Se3 Ag3 Ag7 94.78(7) . .
Se2 Ag3 Ag7 148.34(9) . .
I4 Ag3 Ag7 52.30(6) . .
I1 Ag3 Ag7 60.60(6) . .
Ag4 Ag3 Ag7 95.35(6) . .
Se3 Ag4 Se5 121.01(8) . .
Se3 Ag4 Se1 114.66(8) . .
Se5 Ag4 Se1 118.47(8) . .
Se3 Ag4 Ag5 98.37(7) . .
Se5 Ag4 Ag5 53.26(6) . .
Se1 Ag4 Ag5 139.23(9) . .
Se3 Ag4 Ag2 134.7(4) . .
Se5 Ag4 Ag2 98.8(4) . .
Se1 Ag4 Ag2 51.6(4) . .
Ag5 Ag4 Ag2 88.3(4) . .
Se3 Ag4 Ag3 50.29(7) . .
Se5 Ag4 Ag3 139.50(8) . .
Se1 Ag4 Ag3 95.96(7) . .
Ag5 Ag4 Ag3 86.97(6) . .
Ag2 Ag4 Ag3 85.8(4) . .
Se3 Ag4 Ag2' 140.0(4) . .
Se5 Ag4 Ag2' 95.5(3) . .
Se1 Ag4 Ag2' 48.7(4) . .
Ag5 Ag4 Ag2' 90.6(4) . .
Ag2 Ag4 Ag2' 6.4(9) . .
Ag3 Ag4 Ag2' 91.8(4) . .
Se4 Ag5 Se5 111.09(9) . .
Se4 Ag5 I2 118.77(8) . .
Se5 Ag5 I2 107.67(8) . .
Se4 Ag5 I1 105.13(8) . .
Se5 Ag5 I1 115.16(8) . .
I2 Ag5 I1 98.74(7) . .
Se4 Ag5 Ag4 95.16(7) . .
Se5 Ag5 Ag4 52.20(6) . .
I2 Ag5 Ag4 145.94(7) . .
I1 Ag5 Ag4 73.09(6) . .
Se4 Ag5 Ag6 157.09(9) . .
Se5 Ag5 Ag6 91.71(6) . .
I2 Ag5 Ag6 52.20(5) . .
I1 Ag5 Ag6 60.84(6) . .
Ag4 Ag5 Ag6 97.31(6) . .
Se6 Ag6 Se6 102.82(10) . 6_556
Se6 Ag6 I2 125.98(6) . .
Se6 Ag6 I2 125.98(6) 6_556 .
Se6 Ag6 I1 98.68(7) . .
Se6 Ag6 I1 98.68(7) 6_556 .
I2 Ag6 I1 95.60(7) . .
Se6 Ag6 Ag5 150.79(9) . 6_556
Se6 Ag6 Ag5 94.78(5) 6_556 6_556
I2 Ag6 Ag5 53.93(5) . 6_556
I1 Ag6 Ag5 55.21(5) . 6_556
Se6 Ag6 Ag5 94.78(5) . .
Se6 Ag6 Ag5 150.79(9) 6_556 .
I2 Ag6 Ag5 53.93(5) . .
I1 Ag6 Ag5 55.21(5) . .
Ag5 Ag6 Ag5 60.67(7) 6_556 .
Se4 Ag7 Se4 103.00(11) . 6_556
Se4 Ag7 I4 126.16(6) . .
Se4 Ag7 I4 126.16(6) 6_556 .
Se4 Ag7 Ag3 93.11(5) . .
Se4 Ag7 Ag3 152.98(9) 6_556 .
I4 Ag7 Ag3 53.05(5) . .
Se4 Ag7 Ag3 152.98(9) . 6_556
Se4 Ag7 Ag3 93.11(5) 6_556 6_556
I4 Ag7 Ag3 53.05(5) . 6_556
Ag3 Ag7 Ag3 64.61(8) . 6_556
P1 Se1 Ag2' 110.5(5) . .
P1 Se1 Ag2 104.3(5) . .
Ag2' Se1 Ag2 8.6(11) . .
P1 Se1 Ag4 103.28(14) . .
Ag2' Se1 Ag4 81.3(5) . .
Ag2 Se1 Ag4 76.6(5) . .
P1 Se2 Ag3 104.22(15) . .
P1 Se2 Ag1 105.39(14) . .
Ag3 Se2 Ag1 94.37(9) . .
P2 Se3 Ag4 106.34(14) . .
P2 Se3 Ag3 105.05(16) . .
Ag4 Se3 Ag3 79.52(8) . .
P2 Se4 Ag7 100.14(15) . .
P2 Se4 Ag5 109.53(14) . .
Ag7 Se4 Ag5 84.68(9) . .
P3 Se5 Ag4 100.23(14) . .
P3 Se5 Ag5 112.90(16) . .
Ag4 Se5 Ag5 74.54(8) . .
P3 Se6 Ag2' 105.6(5) . .
P3 Se6 Ag6 105.67(15) . .
Ag2' Se6 Ag6 92.2(6) . .
P3 Se6 Ag2 105.3(4) . .
Ag2' Se6 Ag2 7.1(11) . .
Ag6 Se6 Ag2 85.4(6) . .
O2 P1 O1 103.7(7) . .
O2 P1 Se2 104.9(5) . .
O1 P1 Se2 109.5(5) . .
O2 P1 Se1 108.6(5) . .
O1 P1 Se1 108.3(5) . .
Se2 P1 Se1 120.6(2) . .
O4 P2 O3 101.4(7) . .
O4 P2 Se3 110.6(5) . .
O3 P2 Se3 104.3(5) . .
O4 P2 Se4 107.6(5) . .
O3 P2 Se4 109.9(5) . .
Se3 P2 Se4 121.3(2) . .
O5 P3 O6 101.9(8) . .
O5 P3 Se6 107.6(6) . .
O6 P3 Se6 104.3(6) . .
O5 P3 Se5 111.0(6) . .
O6 P3 Se5 109.2(5) . .
Se6 P3 Se5 121.0(2) . .
F2' P4 F2' 150(3) 4 .
F2' P4 F3 69(2) 4 .
F2' P4 F3 87(2) . .
F2' P4 F3 87(2) 4 4
F2' P4 F3 69(2) . 4
F3 P4 F3 77(3) . 4
F2' P4 F1 104.3(19) 4 .
F2' P4 F1 85(2) . .
F3 P4 F1 73.7(17) . .
F3 P4 F1 142(3) 4 .
F2' P4 F1 85(2) 4 4
F2' P4 F1 104.3(19) . 4
F3 P4 F1 142(3) . 4
F3 P4 F1 73.7(17) 4 4
F1 P4 F1 143(3) . 4
F2' P4 F2 141(3) 4 4
F2' P4 F2 68.2(19) . 4
F3 P4 F2 144(2) . 4
F3 P4 F2 115(2) 4 4
F1 P4 F2 78(2) . 4
F1 P4 F2 72(2) 4 4
F2' P4 F2 68.2(19) 4 .
F2' P4 F2 141(3) . .
F3 P4 F2 115(2) . .
F3 P4 F2 144(2) 4 .
F1 P4 F2 72(2) . .
F1 P4 F2 78(2) 4 .
F2 P4 F2 76(3) 4 .
C1 O1 P1 125.2(11) . .
C4 O2 P1 122.9(14) . .
C7 O3 P2 121.0(11) . .
C10 O4 P2 124.7(10) . .
C13 O5 P3 128.5(14) . .
C16 O6 P3 120.3(13) . .
C3 C1 O1 108(3) . .
C3 C1 C2 115(2) . .
O1 C1 C2 105.8(15) . .
O2 C4 C6' 102(3) . .
O2 C4 C5' 112(3) . .
C6' C4 C5' 112(3) . .
O2 C4 C6 108(2) . .
C6' C4 C6 32(2) . .
C5' C4 C6 132(3) . .
O2 C4 C5 102(3) . .
C6' C4 C5 75(3) . .
C5' C4 C5 42(2) . .
C6 C4 C5 105(3) . .
C5' C5 C4 62(4) . .
C5' C5 C6' 103(5) . .
C4 C5 C6' 46(2) . .
C6' C6 C4 61(5) . .
C5 C5' C4 76(4) . .
C6 C6' C4 86(6) . .
C6 C6' C5 139(7) . .
C4 C6' C5 59(3) . .
C8 C7 C9 113(2) . .
C8 C7 O3 106.9(17) . .
C9 C7 O3 105.9(17) . .
C11 C10 C12' 121(3) . .
C11 C10 O4 107.3(17) . .
C12' C10 O4 113(3) . .
C11 C10 C12 100(2) . .
C12' C10 C12 34(2) . .
O4 C10 C12 99(2) . .
O5 C13 C15 109.8(19) . .
O5 C13 C14 104(2) . .
C15 C13 C14 113(2) . .
O6 C16 C18 110.0(19) . .
O6 C16 C17 108.5(19) . .
C18 C16 C17 112(2) . .
O7 C19 C20 119(4) . .
O7 C19 C20 119(4) . 4
C20 C19 C20 123(7) . 4

loop_
_geom_bond_atom_site_label_1
_geom_bond_atom_site_label_2
_geom_bond_distance
_geom_bond_site_symmetry_2
I1 Ag2 3.06(3) .
I1 Ag2 3.06(3) 6_556
I1 Ag5 3.069(2) .
I1 Ag5 3.069(2) 6_556
I1 Ag3 3.202(2) 6_556
I1 Ag3 3.202(2) .
I1 Ag1 3.224(3) .
I1 Ag6 3.264(3) .
I2 Ag6 2.762(3) .
I2 Ag5 2.825(2) 6_556
I2 Ag5 2.825(2) .
I3 Ag1 2.747(3) .
I3 Ag2 2.807(19) .
I3 Ag2 2.807(19) 6_556
I3 Ag2' 2.810(19) .
I3 Ag2' 2.810(19) 6_556
I4 Ag7 2.773(3) .
I4 Ag3 2.800(2) .
I4 Ag3 2.800(2) 6_556
Ag1 Se2 2.637(2) .
Ag1 Se2 2.637(2) 6_556
Ag1 Ag2 3.03(2) .
Ag1 Ag2 3.03(2) 6_556
Ag1 Ag2' 3.33(2) .
Ag1 Ag2' 3.33(2) 6_556
Ag2 Se1 2.60(2) .
Ag2 Se6 2.69(2) .
Ag2 Ag4 3.23(2) .
Ag2' Se6 2.465(19) .
Ag2' Se1 2.56(2) .
Ag2' Ag4 3.36(2) .
Ag3 Se3 2.589(3) .
Ag3 Se2 2.624(2) .
Ag3 Ag4 3.310(2) .
Ag3 Ag7 3.379(3) .
Ag4 Se3 2.585(2) .
Ag4 Se5 2.589(2) .
Ag4 Se1 2.607(2) .
Ag4 Ag5 3.158(2) .
Ag5 Se4 2.622(2) .
Ag5 Se5 2.626(3) .
Ag5 Ag6 3.358(2) .
Ag6 Se6 2.623(2) .
Ag6 Se6 2.623(2) 6_556
Ag6 Ag5 3.358(2) 6_556
Ag7 Se4 2.615(2) .
Ag7 Se4 2.615(2) 6_556
Ag7 Ag3 3.379(3) 6_556
Se1 P1 2.180(5) .
Se2 P1 2.154(5) .
Se3 P2 2.159(5) .
Se4 P2 2.197(5) .
Se5 P3 2.177(5) .
Se6 P3 2.161(5) .
P1 O2 1.542(14) .
P1 O1 1.578(11) .
P2 O4 1.552(12) .
P2 O3 1.578(12) .
P3 O5 1.553(12) .
P3 O6 1.567(13) .
P4 F2' 1.61(4) 4
P4 F2' 1.61(4) .
P4 F3 1.62(4) .
P4 F3 1.62(4) 4
P4 F1 1.63(4) .
P4 F1 1.63(4) 4
P4 F2 1.69(4) 4
P4 F2 1.69(4) .
O1 C1 1.46(2) .
O2 C4 1.43(2) .
O3 C7 1.49(2) .
O4 C10 1.52(2) .
O5 C13 1.45(3) .
O6 C16 1.45(2) .
O7 C19 1.15(9) .
C1 C3 1.43(4) .
C1 C2 1.57(3) .
C4 C6' 1.47(6) .
C4 C5' 1.59(5) .
C4 C6 1.68(5) .
C4 C5 1.75(7) .
C5 C5' 1.21(6) .
C5 C6' 1.97(8) .
C6 C6' 0.90(6) .
C7 C8 1.45(3) .
C7 C9 1.47(3) .
C10 C11 1.43(3) .
C10 C12' 1.47(5) .
C10 C12 1.61(5) .
C13 C15 1.46(3) .
C13 C14 1.49(3) .
C16 C18 1.48(3) .
C16 C17 1.51(3) .
C19 C20 1.50(6) .
C19 C20 1.50(6) 4
